data_4083463
loop_
_publ_author_name
'Au, Richard H. W.'
'Fraser, Christopher S. A.'
'Eisler, Dana J.'
'Jennings, Michael C.'
'Puddephatt, Richard J.'

_publ_section_title
;
 Binuclear Organoplatinum(IV) Complexes with Bridging Xylenediyl Groups:
 Formation of Supramolecular Polymers through Hydrogen Bonding
;
_journal_issue 6
_journal_name_full Organometallics
_journal_page_first 1719
_journal_paper_doi 10.1021/om800889j
_journal_volume 28
_journal_year 2009
_chemical_formula_sum 'C130.5 H180 F16 N12 O13 P4 Pt4'
_chemical_formula_weight 3333.10
_chemical_name_systematic
; 
 ? 
;
_space_group_IT_number 14
_symmetry_cell_setting monoclinic
_symmetry_space_group_name_Hall '-P 2ybc'
_symmetry_space_group_name_H-M 'P 1 21/c 1'
_atom_sites_solution_hydrogens geom
_atom_sites_solution_primary direct
_atom_sites_solution_secondary difmap
_audit_creation_method SHELXL-97
_cell_angle_alpha 90.00
_cell_angle_beta 92.2910(10)
_cell_angle_gamma 90.00
_cell_formula_units_Z 4
_cell_length_a 27.77000(10)
_cell_length_b 25.3156(2)
_cell_length_c 21.1231(2)
_cell_measurement_temperature 200(2)
_cell_volume 14837.97(19)
_computing_cell_refinement 'Nonius DENZO'
_computing_data_collection 'Nonius COLLECT'
_computing_data_reduction 'Nonius DENZO'
_computing_molecular_graphics 'Bruker SHELXTL'
_computing_publication_material 'Bruker SHELXTL'
_computing_structure_refinement 'SHELXL-97 (Sheldrick, 1997)'
_computing_structure_solution 'SHELXS-97 (Sheldrick, 1990)'
_diffrn_ambient_temperature 200(2)
_diffrn_measured_fraction_theta_full 0.996
_diffrn_measured_fraction_theta_max 0.996
_diffrn_measurement_device_type 'Nonius Kappa CCD'
_diffrn_measurement_method 'phi\omega scans'
_diffrn_radiation_monochromator graphite
_diffrn_radiation_source 'fine-focus sealed tube'
_diffrn_radiation_type MoK\a
_diffrn_radiation_wavelength 0.71073
_diffrn_reflns_av_R_equivalents 0.057
_diffrn_reflns_av_sigmaI/netI 0.0705
_diffrn_reflns_limit_h_max 36
_diffrn_reflns_limit_h_min -36
_diffrn_reflns_limit_k_max 32
_diffrn_reflns_limit_k_min -32
_diffrn_reflns_limit_l_max 27
_diffrn_reflns_limit_l_min -27
_diffrn_reflns_number 149678
_diffrn_reflns_theta_full 27.49
_diffrn_reflns_theta_max 27.49
_diffrn_reflns_theta_min 1.09
_exptl_absorpt_coefficient_mu 3.880
_exptl_absorpt_correction_T_max 0.6531
_exptl_absorpt_correction_T_min 0.4438
_exptl_absorpt_correction_type integration
_exptl_crystal_colour block
_exptl_crystal_density_diffrn 1.492
_exptl_crystal_density_method 'not measured'
_exptl_crystal_description colourless
_exptl_crystal_F_000 6668
_exptl_crystal_size_max 0.25
_exptl_crystal_size_mid 0.22
_exptl_crystal_size_min 0.12
_refine_diff_density_max 3.658
_refine_diff_density_min -1.711
_refine_diff_density_rms 0.204
_refine_ls_extinction_method none
_refine_ls_goodness_of_fit_ref 1.035
_refine_ls_hydrogen_treatment mixed
_refine_ls_matrix_type full
_refine_ls_number_parameters 1409
_refine_ls_number_reflns 33911
_refine_ls_number_restraints 348
_refine_ls_restrained_S_all 1.043
_refine_ls_R_factor_all 0.1134
_refine_ls_R_factor_gt 0.0653
_refine_ls_shift/su_max 0.081
_refine_ls_shift/su_mean 0.006
_refine_ls_structure_factor_coef Fsqd
_refine_ls_weighting_details 'calc w=1/[\s^2^(Fo^2^)+(0.1335P)^2^+22.5787P] where P=(Fo^2^+2Fc^2^)/3'
_refine_ls_weighting_scheme calc
_refine_ls_wR_factor_gt 0.1911
_refine_ls_wR_factor_ref 0.2222
_reflns_number_gt 21479
_reflns_number_total 33911
_reflns_threshold_expression >2sigma(I)
_cod_data_source_file om800889j_si_001.cif
_cod_data_source_block 7(PF6)(PO2F2).1.5C5H12.Me2CO
_cod_depositor_comments
;
The following automatic conversions were performed:

'_symmetry_cell_setting' value 'Monoclinic' changed to 'monoclinic'
according to
/usr/data/users/saulius/automatic-downloads/retrospective/ACS/lib/dictionaries/cif_core.dic
dictionary named 'cif_core.dic' version 2.4.2 from 2011-04-26.

Automatic conversion script
Id: cif_fix_values 2281 2013-09-26 08:29:07Z andrius 
;
_cod_original_sg_symbol_H-M P2(1)/c
_cod_original_formula_sum 'C130.50 H180 F16 N12 O13 P4 Pt4'
_cod_database_code 4083463

loop_
_symmetry_equiv_pos_as_xyz
'x, y, z'
'-x, y+1/2, -z+1/2'
'-x, -y, -z'
'x, -y-1/2, z-1/2'

loop_
_atom_site_label
_atom_site_type_symbol
_atom_site_fract_x
_atom_site_fract_y
_atom_site_fract_z
_atom_site_U_iso_or_equiv
_atom_site_adp_type
_atom_site_occupancy
_atom_site_symmetry_multiplicity
_atom_site_calc_flag
_atom_site_refinement_flags
Pt1 Pt -0.936163(13) 0.490044(13) 0.851151(16) 0.04193(11) Uani 1 1 d .
C1A C -0.9605(4) 0.5662(4) 0.8397(5) 0.062(3) Uani 1 1 d .
H1AA H -0.9958 0.5664 0.8383 0.093 Uiso 1 1 calc R
H1AB H -0.9489 0.5807 0.8001 0.093 Uiso 1 1 calc R
H1AC H -0.9484 0.5879 0.8754 0.093 Uiso 1 1 calc R
C2A C -0.9410(4) 0.5044(4) 0.9468(4) 0.058(3) Uani 1 1 d .
H2AA H -0.9733 0.4948 0.9601 0.087 Uiso 1 1 calc R
H2AB H -0.9352 0.5420 0.9553 0.087 Uiso 1 1 calc R
H2AC H -0.9168 0.4833 0.9705 0.087 Uiso 1 1 calc R
C3A C -1.0084(3) 0.4693(4) 0.8484(5) 0.052(2) Uani 1 1 d .
H3AA H -1.0237 0.4849 0.8856 0.063 Uiso 1 1 calc R
H3AB H -1.0242 0.4846 0.8099 0.063 Uiso 1 1 calc R
C1A1 C -1.0171(3) 0.4096(4) 0.8484(5) 0.053(2) Uani 1 1 d .
C1A2 C -1.0214(3) 0.3829(4) 0.7897(5) 0.051(2) Uani 1 1 d .
H1AD H -1.0209 0.4024 0.7512 0.061 Uiso 1 1 calc R
C1A3 C -1.0264(3) 0.3272(4) 0.7879(5) 0.050(2) Uani 1 1 d .
C1A4 C -1.0273(4) 0.3003(5) 0.8421(6) 0.070(3) Uani 1 1 d .
H1AE H -1.0298 0.2629 0.8411 0.084 Uiso 1 1 calc R
C1A5 C -1.0244(4) 0.3275(5) 0.9027(6) 0.081(4) Uani 1 1 d .
H1AF H -1.0263 0.3084 0.9412 0.098 Uiso 1 1 calc R
C1A6 C -1.0189(4) 0.3815(4) 0.9028(5) 0.067(3) Uani 1 1 d .
H1AG H -1.0163 0.3996 0.9422 0.081 Uiso 1 1 calc R
N1N1 N -0.9314(3) 0.4664(3) 0.7540(3) 0.0425(17) Uani 1 1 d .
C1N2 C -0.9423(4) 0.4954(4) 0.7033(4) 0.049(2) Uani 1 1 d .
H1NA H -0.9504 0.5314 0.7102 0.059 Uiso 1 1 calc R
C1N3 C -0.9429(4) 0.4781(4) 0.6416(5) 0.053(2) Uani 1 1 d .
H1NB H -0.9509 0.5011 0.6073 0.063 Uiso 1 1 calc R
C1N4 C -0.9311(4) 0.4251(4) 0.6315(4) 0.049(2) Uani 1 1 d .
C1N5 C -0.9190(3) 0.3935(3) 0.6840(4) 0.041(2) Uani 1 1 d .
H1NC H -0.9104 0.3575 0.6784 0.050 Uiso 1 1 calc R
C1N6 C -0.9193(3) 0.4150(3) 0.7446(4) 0.0370(18) Uani 1 1 d .
C5A C -0.9319(4) 0.4022(4) 0.5634(4) 0.052(2) Uiso 1 1 d .
C6A C -0.8798(5) 0.3877(6) 0.5491(7) 0.093(4) Uiso 1 1 d .
H6AA H -0.8789 0.3725 0.5065 0.139 Uiso 1 1 calc R
H6AB H -0.8675 0.3619 0.5803 0.139 Uiso 1 1 calc R
H6AC H -0.8597 0.4196 0.5515 0.139 Uiso 1 1 calc R
C7A C -0.9530(5) 0.4406(5) 0.5158(6) 0.079(3) Uiso 1 1 d .
H7AA H -0.9864 0.4484 0.5257 0.119 Uiso 1 1 calc R
H7AB H -0.9521 0.4252 0.4732 0.119 Uiso 1 1 calc R
H7AC H -0.9341 0.4733 0.5172 0.119 Uiso 1 1 calc R
C8A C -0.9651(5) 0.3532(5) 0.5606(6) 0.076(3) Uiso 1 1 d .
H8AA H -0.9982 0.3639 0.5691 0.114 Uiso 1 1 calc R
H8AB H -0.9538 0.3275 0.5925 0.114 Uiso 1 1 calc R
H8AC H -0.9644 0.3372 0.5184 0.114 Uiso 1 1 calc R
N2N1 N -0.9088(3) 0.4113(2) 0.8572(3) 0.0373(16) Uani 1 1 d .
C2N2 C -0.8971(4) 0.3859(4) 0.9117(4) 0.050(2) Uani 1 1 d .
H2NA H -0.8988 0.4042 0.9507 0.061 Uiso 1 1 calc R
C2N3 C -0.8825(4) 0.3329(4) 0.9119(4) 0.056(3) Uani 1 1 d .
H2NB H -0.8726 0.3167 0.9508 0.068 Uiso 1 1 calc R
C2N4 C -0.8824(4) 0.3040(3) 0.8565(5) 0.054(3) Uani 1 1 d .
C2N5 C -0.8942(4) 0.3312(3) 0.8015(4) 0.049(2) Uani 1 1 d .
H2NC H -0.8933 0.3134 0.7619 0.058 Uiso 1 1 calc R
C2N6 C -0.9073(3) 0.3836(3) 0.8026(4) 0.0402(19) Uani 1 1 d .
C9A C -0.8704(5) 0.2465(5) 0.8584(6) 0.076(3) Uiso 1 1 d .
C10A C -0.9196(8) 0.2174(8) 0.8477(9) 0.148(7) Uiso 1 1 d .
H10A H -0.9408 0.2260 0.8823 0.223 Uiso 1 1 calc R
H10B H -0.9141 0.1791 0.8468 0.223 Uiso 1 1 calc R
H10C H -0.9349 0.2286 0.8073 0.223 Uiso 1 1 calc R
C11A C -0.8366(6) 0.2313(6) 0.7998(7) 0.109(5) Uiso 1 1 d .
H11A H -0.8054 0.2492 0.8054 0.164 Uiso 1 1 calc R
H11B H -0.8524 0.2427 0.7598 0.164 Uiso 1 1 calc R
H11C H -0.8316 0.1930 0.7990 0.164 Uiso 1 1 calc R
C12A C -0.8444(6) 0.2274(6) 0.9144(7) 0.103(5) Uiso 1 1 d .
H12A H -0.8629 0.2350 0.9519 0.154 Uiso 1 1 calc R
H12B H -0.8130 0.2450 0.9185 0.154 Uiso 1 1 calc R
H12C H -0.8396 0.1892 0.9109 0.154 Uiso 1 1 calc R
N1Q1 N -0.8613(3) 0.5174(3) 0.8500(3) 0.0434(18) Uani 1 1 d .
C1Q2 C -0.8471(4) 0.5507(3) 0.8080(5) 0.052(2) Uani 1 1 d .
H1QA H -0.8703 0.5640 0.7779 0.063 Uiso 1 1 calc R
C1Q3 C -0.7994(4) 0.5682(4) 0.8045(5) 0.051(2) Uani 1 1 d .
H1QB H -0.7908 0.5918 0.7718 0.062 Uiso 1 1 calc R
C1Q4 C -0.7653(3) 0.5510(3) 0.8488(4) 0.042(2) Uani 1 1 d .
C1Q5 C -0.7802(4) 0.5165(3) 0.8952(4) 0.043(2) Uani 1 1 d .
H1QC H -0.7581 0.5043 0.9274 0.051 Uiso 1 1 calc R
C1Q6 C -0.8275(4) 0.5001(3) 0.8941(4) 0.047(2) Uani 1 1 d .
H1QD H -0.8371 0.4758 0.9254 0.056 Uiso 1 1 calc R
C4A C -0.7145(3) 0.5682(3) 0.8458(4) 0.044(2) Uani 1 1 d .
O1A O -0.6995(3) 0.5875(3) 0.7989(3) 0.0640(19) Uani 1 1 d .
O2A O -0.6884(2) 0.5590(3) 0.8986(3) 0.0527(16) Uani 1 1 d .
H2OA H -0.6600 0.5695 0.8942 0.063 Uiso 1 1 calc R
Pt2 Pt -1.100446(14) 0.281950(13) 0.694184(17) 0.04553(11) Uani 1 1 d .
C1B C -1.0858(4) 0.2035(3) 0.7152(6) 0.062(3) Uani 1 1 d .
H1BA H -1.0927 0.1818 0.6775 0.094 Uiso 1 1 calc R
H1BB H -1.1060 0.1919 0.7495 0.094 Uiso 1 1 calc R
H1BC H -1.0517 0.1998 0.7285 0.094 Uiso 1 1 calc R
C2B C -1.0734(4) 0.2650(4) 0.6075(5) 0.074(4) Uani 1 1 d .
H2BA H -1.0654 0.2273 0.6055 0.111 Uiso 1 1 calc R
H2BB H -1.0442 0.2860 0.6016 0.111 Uiso 1 1 calc R
H2BC H -1.0975 0.2735 0.5739 0.111 Uiso 1 1 calc R
C3B C -1.0300(4) 0.2998(4) 0.7273(6) 0.067(3) Uani 1 1 d .
H3BA H -1.0116 0.2664 0.7312 0.081 Uiso 1 1 calc R
H3BB H -1.0146 0.3218 0.6952 0.081 Uiso 1 1 calc R
N3N1 N -1.1136(3) 0.3656(3) 0.6814(3) 0.0451(18) Uani 1 1 d .
C3N2 C -1.1027(4) 0.3948(4) 0.6313(4) 0.055(3) Uani 1 1 d .
H3NA H -1.0927 0.3771 0.5945 0.066 Uiso 1 1 calc R
C3N3 C -1.1050(4) 0.4479(4) 0.6299(4) 0.056(3) Uani 1 1 d .
H3NB H -1.0969 0.4666 0.5927 0.067 Uiso 1 1 calc R
C3N4 C -1.1190(4) 0.4748(4) 0.6821(4) 0.050(2) Uani 1 1 d .
C3N5 C -1.1309(3) 0.4449(3) 0.7347(4) 0.0386(19) Uani 1 1 d .
H3NC H -1.1409 0.4623 0.7718 0.046 Uiso 1 1 calc R
C3N6 C -1.1284(3) 0.3914(3) 0.7336(4) 0.0347(18) Uani 1 1 d .
C5B C -1.1189(4) 0.5349(4) 0.6817(5) 0.058(3) Uiso 1 1 d .
C6B C -1.0666(5) 0.5556(5) 0.6748(6) 0.087(4) Uiso 1 1 d .
H6BA H -1.0461 0.5430 0.7104 0.130 Uiso 1 1 calc R
H6BB H -1.0668 0.5944 0.6746 0.130 Uiso 1 1 calc R
H6BC H -1.0540 0.5427 0.6350 0.130 Uiso 1 1 calc R
C7B C -1.1362(5) 0.5619(5) 0.7413(6) 0.091(4) Uiso 1 1 d .
H7BA H -1.1176 0.5486 0.7784 0.136 Uiso 1 1 calc R
H7BB H -1.1705 0.5542 0.7460 0.136 Uiso 1 1 calc R
H7BC H -1.1316 0.6001 0.7378 0.136 Uiso 1 1 calc R
C8B C -1.1470(5) 0.5556(6) 0.6234(6) 0.092(4) Uiso 1 1 d .
H8BA H -1.1351 0.5387 0.5854 0.138 Uiso 1 1 calc R
H8BB H -1.1428 0.5939 0.6204 0.138 Uiso 1 1 calc R
H8BC H -1.1813 0.5474 0.6270 0.138 Uiso 1 1 calc R
N4N1 N -1.1318(2) 0.3053(2) 0.7818(3) 0.0367(15) Uani 1 1 d .
C4N2 C -1.1421(3) 0.2736(3) 0.8291(4) 0.045(2) Uani 1 1 d .
H4NA H -1.1373 0.2367 0.8237 0.053 Uiso 1 1 calc R
C4N3 C -1.1593(4) 0.2910(3) 0.8859(4) 0.049(2) Uani 1 1 d .
H4NB H -1.1662 0.2664 0.9183 0.059 Uiso 1 1 calc R
C4N4 C -1.1663(3) 0.3437(3) 0.8949(4) 0.043(2) Uani 1 1 d .
C4N5 C -1.1563(3) 0.3773(3) 0.8443(4) 0.0385(19) Uani 1 1 d .
H4NC H -1.1613 0.4143 0.8484 0.046 Uiso 1 1 calc R
C4N6 C -1.1394(3) 0.3572(3) 0.7885(3) 0.0345(18) Uani 1 1 d .
C9B C -1.1821(4) 0.3658(4) 0.9571(4) 0.053(2) Uiso 1 1 d .
C10B C -1.2270(8) 0.3968(9) 0.9454(10) 0.165(8) Uiso 1 1 d .
H10D H -1.2210 0.4251 0.9150 0.248 Uiso 1 1 calc R
H10E H -1.2370 0.4123 0.9853 0.248 Uiso 1 1 calc R
H10F H -1.2525 0.3736 0.9282 0.248 Uiso 1 1 calc R
C11B C -1.1430(6) 0.4000(6) 0.9857(7) 0.106(5) Uiso 1 1 d .
H11D H -1.1140 0.3786 0.9943 0.159 Uiso 1 1 calc R
H11E H -1.1537 0.4152 1.0254 0.159 Uiso 1 1 calc R
H11F H -1.1357 0.4284 0.9562 0.159 Uiso 1 1 calc R
C12B C -1.1947(8) 0.3247(8) 1.0025(9) 0.150(7) Uiso 1 1 d .
H12D H -1.1664 0.3028 1.0126 0.225 Uiso 1 1 calc R
H12E H -1.2207 0.3027 0.9840 0.225 Uiso 1 1 calc R
H12F H -1.2056 0.3414 1.0414 0.225 Uiso 1 1 calc R
N1R1 N -1.1734(3) 0.2636(3) 0.6588(3) 0.0428(17) Uani 1 1 d .
C1R2 C -1.1943(4) 0.2883(4) 0.6094(4) 0.052(2) Uani 1 1 d .
H1RA H -1.1765 0.3147 0.5886 0.062 Uiso 1 1 calc R
C1R3 C -1.2398(4) 0.2776(4) 0.5871(4) 0.055(3) Uani 1 1 d .
H1RB H -1.2527 0.2961 0.5511 0.065 Uiso 1 1 calc R
C1R4 C -1.2673(4) 0.2399(3) 0.6164(4) 0.044(2) Uani 1 1 d .
C1R5 C -1.2453(4) 0.2147(3) 0.6691(4) 0.046(2) Uani 1 1 d .
H1RC H -1.2626 0.1891 0.6920 0.055 Uiso 1 1 calc R
C1R6 C -1.1989(4) 0.2270(4) 0.6872(5) 0.050(2) Uani 1 1 d .
H1RD H -1.1842 0.2083 0.7218 0.060 Uiso 1 1 calc R
C4B C -1.3161(4) 0.2254(4) 0.5916(4) 0.047(2) Uani 1 1 d .
O1B O -1.3309(3) 0.2346(4) 0.5396(3) 0.083(3) Uani 1 1 d .
O2B O -1.3411(3) 0.2016(3) 0.6354(3) 0.0649(19) Uani 1 1 d .
H2OB H -1.3686 0.1938 0.6203 0.078 Uiso 1 1 calc R
Pt3 Pt -0.450002(14) 0.265124(13) 0.839029(15) 0.04249(11) Uani 1 1 d .
C1C C -0.4794(4) 0.1950(4) 0.8087(5) 0.061(3) Uani 1 1 d .
H1CA H -0.4895 0.1746 0.8452 0.091 Uiso 1 1 calc R
H1CB H -0.4553 0.1749 0.7860 0.091 Uiso 1 1 calc R
H1CC H -0.5073 0.2020 0.7801 0.091 Uiso 1 1 calc R
C2C C -0.4678(4) 0.2399(4) 0.9277(4) 0.055(3) Uani 1 1 d .
H2CA H -0.4709 0.2014 0.9277 0.083 Uiso 1 1 calc R
H2CB H -0.4985 0.2559 0.9388 0.083 Uiso 1 1 calc R
H2CC H -0.4425 0.2505 0.9588 0.083 Uiso 1 1 calc R
C3C C -0.5200(4) 0.2952(4) 0.8296(5) 0.059(3) Uani 1 1 d .
H3CA H -0.5357 0.2805 0.7906 0.070 Uiso 1 1 calc R
H3CB H -0.5385 0.2829 0.8659 0.070 Uiso 1 1 calc R
C1B1 C -0.5226(3) 0.3541(4) 0.8266(4) 0.049(2) Uani 1 1 d .
C1B2 C -0.5209(3) 0.3810(3) 0.7697(4) 0.044(2) Uani 1 1 d .
H1BD H -0.5189 0.3613 0.7316 0.053 Uiso 1 1 calc R
C1B3 C -0.5219(3) 0.4360(3) 0.7664(4) 0.047(2) Uani 1 1 d .
C1B4 C -0.5238(4) 0.4636(4) 0.8209(6) 0.067(3) Uani 1 1 d .
H1BE H -0.5236 0.5011 0.8197 0.080 Uiso 1 1 calc R
C1B5 C -0.5259(5) 0.4378(5) 0.8791(5) 0.081(4) Uani 1 1 d .
H1BF H -0.5284 0.4576 0.9170 0.097 Uiso 1 1 calc R
C1B6 C -0.5245(4) 0.3830(4) 0.8814(5) 0.059(3) Uani 1 1 d .
H1BG H -0.5248 0.3655 0.9211 0.071 Uiso 1 1 calc R
N5N1 N -0.4185(3) 0.3402(2) 0.8661(3) 0.0357(15) Uani 1 1 d .
C5N2 C -0.4102(4) 0.3572(3) 0.9243(4) 0.045(2) Uani 1 1 d .
H5NA H -0.4141 0.3334 0.9585 0.055 Uiso 1 1 calc R
C5N3 C -0.3958(4) 0.4089(4) 0.9376(4) 0.051(2) Uani 1 1 d .
H5NB H -0.3911 0.4198 0.9804 0.061 Uiso 1 1 calc R
C5N4 C -0.3881(4) 0.4449(4) 0.8892(4) 0.048(2) Uani 1 1 d .
C5N5 C -0.3944(4) 0.4240(3) 0.8276(4) 0.047(2) Uani 1 1 d .
H5NC H -0.3880 0.4459 0.7923 0.056 Uiso 1 1 calc R
C5N6 C -0.4095(3) 0.3732(3) 0.8172(4) 0.0373(19) Uani 1 1 d .
C5C C -0.3739(5) 0.5014(4) 0.9021(5) 0.064(3) Uiso 1 1 d .
C6C C -0.3240(7) 0.5051(7) 0.9348(9) 0.135(7) Uiso 1 1 d .
H6CA H -0.2998 0.4916 0.9065 0.203 Uiso 1 1 calc R
H6CB H -0.3234 0.4841 0.9738 0.203 Uiso 1 1 calc R
H6CC H -0.3169 0.5421 0.9453 0.203 Uiso 1 1 calc R
C7C C -0.4075(7) 0.5241(7) 0.9533(8) 0.123(6) Uiso 1 1 d .
H7CA H -0.4407 0.5252 0.9362 0.184 Uiso 1 1 calc R
H7CB H -0.3969 0.5599 0.9650 0.184 Uiso 1 1 calc R
H7CC H -0.4057 0.5014 0.9909 0.184 Uiso 1 1 calc R
C8C C -0.3820(8) 0.5383(8) 0.8508(10) 0.156(8) Uiso 1 1 d .
H8CA H -0.4152 0.5350 0.8340 0.233 Uiso 1 1 calc R
H8CB H -0.3597 0.5308 0.8172 0.233 Uiso 1 1 calc R
H8CC H -0.3766 0.5744 0.8665 0.233 Uiso 1 1 calc R
N6N1 N -0.4317(3) 0.2994(3) 0.7500(3) 0.0398(16) Uani 1 1 d .
C6N2 C -0.4379(4) 0.2773(4) 0.6922(4) 0.051(2) Uani 1 1 d .
H6NA H -0.4489 0.2418 0.6896 0.061 Uiso 1 1 calc R
C6N3 C -0.4294(4) 0.3033(4) 0.6377(4) 0.057(3) Uani 1 1 d .
H6NB H -0.4341 0.2856 0.5983 0.069 Uiso 1 1 calc R
C6N4 C -0.4141(4) 0.3548(3) 0.6388(4) 0.045(2) Uani 1 1 d .
C6N5 C -0.4076(4) 0.3783(3) 0.6988(4) 0.045(2) Uani 1 1 d .
H6NC H -0.3969 0.4139 0.7021 0.055 Uiso 1 1 calc R
C6N6 C -0.4166(3) 0.3501(3) 0.7528(4) 0.042(2) Uani 1 1 d .
C9C C -0.4047(4) 0.3863(4) 0.5768(5) 0.060(3) Uiso 1 1 d .
C10C C -0.3666(7) 0.3611(7) 0.5407(8) 0.134(6) Uiso 1 1 d .
H10G H -0.3358 0.3634 0.5648 0.200 Uiso 1 1 calc R
H10H H -0.3640 0.3792 0.5000 0.200 Uiso 1 1 calc R
H10I H -0.3748 0.3239 0.5331 0.200 Uiso 1 1 calc R
C11C C -0.4527(6) 0.3837(7) 0.5361(8) 0.124(6) Uiso 1 1 d .
H11G H -0.4489 0.4030 0.4964 0.186 Uiso 1 1 calc R
H11H H -0.4787 0.3998 0.5596 0.186 Uiso 1 1 calc R
H11I H -0.4607 0.3468 0.5267 0.186 Uiso 1 1 calc R
C12C C -0.3988(5) 0.4420(5) 0.5874(6) 0.085(4) Uiso 1 1 d .
H12G H -0.3684 0.4484 0.6114 0.127 Uiso 1 1 calc R
H12H H -0.4256 0.4554 0.6115 0.127 Uiso 1 1 calc R
H12I H -0.3982 0.4604 0.5466 0.127 Uiso 1 1 calc R
N1S1 N -0.3793(3) 0.2300(3) 0.8487(3) 0.0473(19) Uani 1 1 d .
C1S2 C -0.3611(4) 0.1982(3) 0.8050(4) 0.046(2) Uani 1 1 d .
H1SA H -0.3812 0.1900 0.7688 0.055 Uiso 1 1 calc R
C1S3 C -0.3167(4) 0.1769(4) 0.8081(4) 0.060(3) Uani 1 1 d .
H1SB H -0.3067 0.1534 0.7761 0.071 Uiso 1 1 calc R
C1S4 C -0.2851(4) 0.1901(3) 0.8598(4) 0.049(2) Uani 1 1 d .
C1S5 C -0.3033(4) 0.2218(4) 0.9074(4) 0.054(2) Uani 1 1 d .
H1SC H -0.2842 0.2297 0.9446 0.065 Uiso 1 1 calc R
C1S6 C -0.3488(4) 0.2412(4) 0.8994(4) 0.054(3) Uani 1 1 d .
H1SD H -0.3601 0.2640 0.9312 0.065 Uiso 1 1 calc R
C4C C -0.2350(5) 0.1706(4) 0.8626(7) 0.073(3) Uani 1 1 d .
O1C O -0.2150(3) 0.1545(3) 0.8173(5) 0.088(3) Uani 1 1 d .
O2C O -0.2145(3) 0.1735(3) 0.9192(5) 0.080(2) Uani 1 1 d .
H2OC H -0.1862 0.1620 0.9183 0.097 Uiso 1 1 calc R
Pt4 Pt -0.590203(17) 0.479412(14) 0.666356(18) 0.05318(13) Uani 1 1 d .
C1D C -0.5555(6) 0.5101(5) 0.5896(6) 0.091(5) Uani 1 1 d .
H1DA H -0.5500 0.5480 0.5960 0.136 Uiso 1 1 calc R
H1DB H -0.5755 0.5046 0.5509 0.136 Uiso 1 1 calc R
H1DC H -0.5244 0.4922 0.5856 0.136 Uiso 1 1 calc R
C2D C -0.5850(5) 0.5541(3) 0.7040(5) 0.064(3) Uani 1 1 d .
H2DA H -0.5838 0.5800 0.6696 0.095 Uiso 1 1 calc R
H2DB H -0.5556 0.5568 0.7310 0.095 Uiso 1 1 calc R
H2DC H -0.6131 0.5611 0.7293 0.095 Uiso 1 1 calc R
C3D C -0.5230(4) 0.4633(4) 0.7045(5) 0.064(3) Uani 1 1 d .
H3DA H -0.5057 0.4413 0.6742 0.076 Uiso 1 1 calc R
H3DB H -0.5051 0.4970 0.7095 0.076 Uiso 1 1 calc R
N7N1 N -0.5955(4) 0.3989(3) 0.6340(4) 0.059(2) Uani 1 1 d .
C7N2 C -0.5781(5) 0.3798(4) 0.5832(5) 0.074(4) Uani 1 1 d .
H7NA H -0.5648 0.4038 0.5540 0.089 Uiso 1 1 calc R
C7N3 C -0.5776(5) 0.3269(4) 0.5689(5) 0.072(3) Uani 1 1 d .
H7NB H -0.5642 0.3155 0.5305 0.087 Uiso 1 1 calc R
C7N4 C -0.5965(4) 0.2896(4) 0.6100(5) 0.056(3) Uani 1 1 d .
C7N5 C -0.6169(4) 0.3110(3) 0.6633(4) 0.050(2) Uani 1 1 d .
H7NC H -0.6313 0.2879 0.6925 0.060 Uiso 1 1 calc R
C7N6 C -0.6169(4) 0.3645(4) 0.6754(4) 0.049(2) Uani 1 1 d .
C5D C -0.5970(5) 0.2308(4) 0.5981(5) 0.064(3) Uiso 1 1 d .
C6D C -0.5652(5) 0.2146(5) 0.5428(6) 0.090(4) Uiso 1 1 d .
H6DA H -0.5774 0.2314 0.5036 0.135 Uiso 1 1 calc R
H6DB H -0.5661 0.1761 0.5377 0.135 Uiso 1 1 calc R
H6DC H -0.5319 0.2260 0.5521 0.135 Uiso 1 1 calc R
C7D C -0.5742(6) 0.2018(6) 0.6595(6) 0.094(4) Uiso 1 1 d .
H7DA H -0.5923 0.2116 0.6966 0.141 Uiso 1 1 calc R
H7DB H -0.5405 0.2125 0.6661 0.141 Uiso 1 1 calc R
H7DC H -0.5759 0.1634 0.6534 0.141 Uiso 1 1 calc R
C8D C -0.6489(5) 0.2133(5) 0.5863(6) 0.083(4) Uiso 1 1 d .
H8DA H -0.6626 0.2313 0.5487 0.125 Uiso 1 1 calc R
H8DB H -0.6676 0.2222 0.6231 0.125 Uiso 1 1 calc R
H8DC H -0.6498 0.1750 0.5795 0.125 Uiso 1 1 calc R
N8N1 N -0.6263(3) 0.4410(3) 0.7412(3) 0.0439(17) Uani 1 1 d .
C8N2 C -0.6396(4) 0.4630(4) 0.7958(5) 0.054(2) Uani 1 1 d .
H8NA H -0.6332 0.4995 0.8025 0.065 Uiso 1 1 calc R
C8N3 C -0.6618(4) 0.4358(3) 0.8421(4) 0.051(2) Uani 1 1 d .
H8NB H -0.6696 0.4533 0.8801 0.061 Uiso 1 1 calc R
C8N4 C -0.6734(4) 0.3820(4) 0.8342(4) 0.048(2) Uani 1 1 d .
C8N5 C -0.6582(3) 0.3589(3) 0.7785(4) 0.044(2) Uani 1 1 d .
H8NC H -0.6641 0.3224 0.7713 0.053 Uiso 1 1 calc R
C8N6 C -0.6345(3) 0.3883(3) 0.7328(4) 0.043(2) Uani 1 1 d .
C9D C -0.6972(5) 0.3518(4) 0.8849(5) 0.065(3) Uiso 1 1 d .
C10D C -0.6958(5) 0.3778(6) 0.9485(6) 0.092(4) Uiso 1 1 d .
H10J H -0.6624 0.3795 0.9652 0.138 Uiso 1 1 calc R
H10K H -0.7151 0.3572 0.9775 0.138 Uiso 1 1 calc R
H10L H -0.7090 0.4136 0.9445 0.138 Uiso 1 1 calc R
C11D C -0.7489(10) 0.3390(11) 0.8656(13) 0.223(12) Uiso 1 1 d .
H11J H -0.7637 0.3195 0.8998 0.335 Uiso 1 1 calc R
H11K H -0.7497 0.3174 0.8271 0.335 Uiso 1 1 calc R
H11L H -0.7667 0.3719 0.8574 0.335 Uiso 1 1 calc R
C12D C -0.6713(7) 0.2972(7) 0.8933(8) 0.126(6) Uiso 1 1 d .
H12J H -0.6375 0.3030 0.9066 0.189 Uiso 1 1 calc R
H12K H -0.6729 0.2781 0.8529 0.189 Uiso 1 1 calc R
H12L H -0.6872 0.2765 0.9256 0.189 Uiso 1 1 calc R
N1T1 N -0.6593(4) 0.4987(3) 0.6221(4) 0.066(3) Uani 1 1 d .
C1T2 C -0.6690(6) 0.4843(5) 0.5627(6) 0.089(4) Uani 1 1 d .
H1TA H -0.6460 0.4641 0.5411 0.107 Uiso 1 1 calc R
C1T3 C -0.7116(8) 0.4979(8) 0.5315(9) 0.148(10) Uani 1 1 d .
H1TB H -0.7163 0.4906 0.4876 0.177 Uiso 1 1 calc R
C1T4 C -0.7473(7) 0.5219(7) 0.5639(9) 0.125(7) Uani 1 1 d D
C1T5 C -0.7379(6) 0.5366(5) 0.6312(10) 0.125(7) Uani 1 1 d .
H1TC H -0.7614 0.5537 0.6555 0.150 Uiso 1 1 calc R
C1T6 C -0.6926(5) 0.5239(4) 0.6565(7) 0.086(4) Uani 1 1 d .
H1TD H -0.6845 0.5331 0.6992 0.103 Uiso 1 1 calc R
C4D C -0.7952(8) 0.5382(11) 0.5341(9) 0.23(2) Uani 1 1 d D
O1D O -0.7995(7) 0.5445(11) 0.4759(7) 0.275(14) Uani 1 1 d D
O2D O -0.8289(5) 0.5436(6) 0.5757(12) 0.224(12) Uani 1 1 d D
H2OD H -0.8548 0.5528 0.5570 0.269 Uiso 1 1 calc R
P10 P -0.7078(4) 0.1441(3) 0.9607(4) 0.221(4) Uani 1 1 d D
F10 F -0.7250(6) 0.1581(6) 0.8899(5) 0.286(10) Uani 1 1 d D
F11 F -0.6844(6) 0.0900(5) 0.9356(8) 0.293(11) Uani 1 1 d D
F12 F -0.6567(5) 0.1725(7) 0.9516(9) 0.610(16) Uani 1 1 d D
F13 F -0.7306(6) 0.1978(5) 0.9852(8) 0.284(10) Uani 1 1 d D
F14 F -0.7577(5) 0.1136(7) 0.9718(9) 0.387(18) Uani 1 1 d D
F15 F -0.6903(6) 0.1299(6) 1.0318(6) 0.339(14) Uani 1 1 d DU
P20 P -0.8149(2) 0.4280(2) 1.08178(19) 0.136(2) Uani 1 1 d D
F20 F -0.8676(4) 0.4437(6) 1.0631(7) 0.261(10) Uani 1 1 d D
F21 F -0.8084(6) 0.4758(4) 1.1295(4) 0.234(9) Uani 1 1 d D
F22 F -0.8319(4) 0.3896(4) 1.1361(4) 0.162(4) Uani 1 1 d D
F23 F -0.8200(5) 0.3773(5) 1.0329(4) 0.217(7) Uani 1 1 d D
F24 F -0.7931(4) 0.4616(4) 1.0272(4) 0.160(5) Uani 1 1 d D
F25 F -0.7624(4) 0.4056(6) 1.0997(6) 0.282(12) Uani 1 1 d D
P30 P -0.56076(9) 0.61592(9) 0.89428(11) 0.0437(5) Uani 1 1 d .
O30 O -0.5965(2) 0.5736(3) 0.8929(3) 0.0588(18) Uani 1 1 d .
O31 O -0.5733(3) 0.6715(3) 0.8984(4) 0.077(2) Uani 1 1 d .
F30 F -0.5233(2) 0.6039(3) 0.9478(3) 0.082(2) Uani 1 1 d .
F31 F -0.5275(3) 0.6072(3) 0.8393(3) 0.088(2) Uani 1 1 d .
P40 P -0.91658(13) 0.63309(14) 0.57652(18) 0.0757(9) Uani 1 1 d .
O40 O -0.9105(4) 0.5906(4) 0.5332(5) 0.116(4) Uani 1 1 d .
O41 O -0.8773(5) 0.6616(7) 0.5951(13) 0.341(17) Uani 1 1 d U
F40 F -0.9532(6) 0.6719(6) 0.5514(8) 0.227(7) Uani 1 1 d .
F41 F -0.9542(8) 0.6159(5) 0.6222(8) 0.265(10) Uani 1 1 d .
O100 O -0.9163(5) 0.2527(5) 0.6670(6) 0.130(4) Uiso 1 1 d .
C100 C -0.9174(9) 0.2096(9) 0.5710(11) 0.179(9) Uiso 1 1 d .
H10O H -0.9055 0.2427 0.5532 0.269 Uiso 1 1 calc R
H10P H -0.9488 0.2010 0.5510 0.269 Uiso 1 1 calc R
H10Q H -0.8945 0.1812 0.5631 0.269 Uiso 1 1 calc R
C101 C -0.9217(7) 0.2151(7) 0.6323(8) 0.107(5) Uiso 1 1 d .
C102 C -0.9408(10) 0.1675(10) 0.6612(12) 0.208(11) Uiso 1 1 d .
H12M H -0.9467 0.1743 0.7059 0.313 Uiso 1 1 calc R
H12N H -0.9175 0.1387 0.6579 0.313 Uiso 1 1 calc R
H12O H -0.9712 0.1575 0.6391 0.313 Uiso 1 1 calc R
C604 C -0.7895(10) 0.4298(9) 0.7172(11) 0.083(7) Uiso 0.50 1 d PD
H60A H -0.7720 0.4633 0.7158 0.124 Uiso 0.50 1 calc PR
H60B H -0.7877 0.4158 0.7605 0.124 Uiso 0.50 1 calc PR
H60C H -0.8234 0.4356 0.7040 0.124 Uiso 0.50 1 calc PR
C603 C -0.7668(13) 0.3898(10) 0.6720(17) 0.145(14) Uiso 0.50 1 d PD
H60D H -0.7324 0.3838 0.6841 0.174 Uiso 0.50 1 calc PR
H60E H -0.7692 0.4026 0.6277 0.174 Uiso 0.50 1 calc PR
C602 C -0.7971(13) 0.3375(10) 0.6798(19) 0.159(16) Uiso 0.50 1 d PD
H60F H -0.7963 0.3259 0.7246 0.191 Uiso 0.50 1 calc PR
H60G H -0.8310 0.3429 0.6651 0.191 Uiso 0.50 1 calc PR
C601 C -0.7719(19) 0.2965(12) 0.638(2) 0.23(3) Uiso 0.50 1 d PD
H60H H -0.7796 0.3045 0.5925 0.275 Uiso 0.50 1 calc PR
H60I H -0.7365 0.2994 0.6448 0.275 Uiso 0.50 1 calc PR
C600 C -0.787(2) 0.2406(11) 0.652(2) 0.22(2) Uiso 0.50 1 d PD
H60J H -0.7718 0.2160 0.6231 0.327 Uiso 0.50 1 calc PR
H60K H -0.8225 0.2377 0.6455 0.327 Uiso 0.50 1 calc PR
H60L H -0.7782 0.2317 0.6957 0.327 Uiso 0.50 1 calc PR
C304 C -1.2822(7) 0.3247(6) 0.7760(8) 0.126(6) Uiso 1 1 d D
H30A H -1.2668 0.2901 0.7713 0.189 Uiso 1 1 calc R
H30B H -1.3171 0.3211 0.7683 0.189 Uiso 1 1 calc R
H30C H -1.2756 0.3379 0.8191 0.189 Uiso 1 1 calc R
C302 C -1.2835(9) 0.4156(7) 0.7337(10) 0.181(9) Uiso 1 1 d D
H30D H -1.2728 0.4320 0.7744 0.218 Uiso 1 1 calc R
H30E H -1.3191 0.4127 0.7327 0.218 Uiso 1 1 calc R
C303 C -1.2622(11) 0.3632(9) 0.7284(13) 0.241(14) Uiso 1 1 d D
H30F H -1.2268 0.3658 0.7355 0.290 Uiso 1 1 calc R
H30G H -1.2687 0.3495 0.6850 0.290 Uiso 1 1 calc R
C301 C -1.2675(11) 0.4512(9) 0.6767(12) 0.246(14) Uiso 1 1 d D
H30H H -1.2785 0.4361 0.6354 0.295 Uiso 1 1 calc R
H30I H -1.2320 0.4557 0.6774 0.295 Uiso 1 1 calc R
C300 C -1.2939(14) 0.5054(9) 0.6902(16) 0.303(19) Uiso 1 1 d D
H30J H -1.2852 0.5315 0.6584 0.454 Uiso 1 1 calc R
H30K H -1.2838 0.5182 0.7325 0.454 Uiso 1 1 calc R
H30L H -1.3288 0.4999 0.6881 0.454 Uiso 1 1 calc R

loop_
_atom_site_aniso_label
_atom_site_aniso_U_11
_atom_site_aniso_U_22
_atom_site_aniso_U_33
_atom_site_aniso_U_23
_atom_site_aniso_U_13
_atom_site_aniso_U_12
Pt1 0.0398(2) 0.03419(18) 0.0521(2) -0.01257(13) 0.00528(15) -0.00688(14)
C1A 0.055(7) 0.047(6) 0.085(7) -0.017(5) 0.004(6) 0.013(5)
C2A 0.052(7) 0.072(7) 0.052(5) -0.023(5) 0.009(5) -0.004(5)
C3A 0.032(5) 0.048(5) 0.077(6) -0.022(5) -0.005(5) -0.005(4)
C1A1 0.027(5) 0.055(6) 0.078(7) -0.012(5) 0.008(4) -0.016(4)
C1A2 0.036(6) 0.053(5) 0.063(6) -0.011(4) 0.002(4) -0.017(4)
C1A3 0.024(5) 0.053(5) 0.072(6) -0.012(5) -0.003(4) -0.008(4)
C1A4 0.042(7) 0.065(7) 0.103(9) 0.006(6) -0.008(6) -0.016(5)
C1A5 0.061(8) 0.088(9) 0.093(9) 0.022(7) -0.019(6) -0.041(7)
C1A6 0.073(8) 0.072(7) 0.057(6) 0.005(5) -0.005(5) -0.035(6)
N1N1 0.043(5) 0.041(4) 0.044(4) -0.004(3) 0.000(3) -0.008(3)
C1N2 0.051(7) 0.046(5) 0.050(5) -0.004(4) -0.006(4) 0.004(4)
C1N3 0.042(6) 0.048(5) 0.068(6) 0.003(4) 0.000(5) -0.001(4)
C1N4 0.052(7) 0.045(5) 0.050(5) -0.001(4) -0.004(4) -0.006(4)
C1N5 0.046(6) 0.034(4) 0.045(4) -0.003(3) 0.014(4) -0.010(4)
C1N6 0.036(5) 0.033(4) 0.043(4) 0.004(3) 0.010(4) -0.003(4)
N2N1 0.039(4) 0.032(3) 0.042(4) -0.002(3) 0.004(3) -0.008(3)
C2N2 0.063(7) 0.045(5) 0.042(5) 0.000(4) -0.002(4) -0.010(5)
C2N3 0.066(7) 0.052(6) 0.050(5) 0.013(4) -0.007(5) -0.011(5)
C2N4 0.068(8) 0.032(5) 0.063(6) 0.004(4) 0.009(5) -0.006(4)
C2N5 0.058(7) 0.030(4) 0.057(5) -0.004(4) 0.005(5) -0.010(4)
C2N6 0.038(5) 0.032(4) 0.051(5) -0.007(3) 0.002(4) -0.001(4)
N1Q1 0.052(5) 0.033(4) 0.045(4) -0.006(3) 0.003(3) -0.012(3)
C1Q2 0.056(7) 0.037(5) 0.063(6) 0.003(4) 0.002(5) -0.001(5)
C1Q3 0.044(6) 0.047(5) 0.063(6) 0.008(4) 0.009(5) -0.013(4)
C1Q4 0.050(6) 0.030(4) 0.046(5) -0.002(3) 0.009(4) 0.001(4)
C1Q5 0.050(6) 0.038(5) 0.040(4) -0.007(3) 0.001(4) -0.007(4)
C1Q6 0.053(7) 0.042(5) 0.045(5) -0.008(4) 0.005(4) -0.005(4)
C4A 0.038(6) 0.032(4) 0.064(6) 0.002(4) 0.008(4) -0.004(4)
O1A 0.050(5) 0.066(4) 0.076(5) 0.023(4) 0.008(4) -0.006(4)
O2A 0.038(4) 0.064(4) 0.056(4) 0.003(3) 0.003(3) -0.013(3)
Pt2 0.0398(2) 0.03574(18) 0.0616(2) -0.01744(15) 0.00874(16) -0.00837(15)
C1B 0.051(7) 0.035(5) 0.101(8) -0.018(5) 0.003(6) 0.006(5)
C2B 0.068(8) 0.077(7) 0.080(7) -0.050(6) 0.039(6) -0.030(6)
C3B 0.033(6) 0.056(6) 0.114(9) -0.025(6) 0.006(6) -0.014(5)
N3N1 0.045(5) 0.036(4) 0.054(4) -0.006(3) 0.007(3) -0.013(3)
C3N2 0.066(7) 0.057(6) 0.042(5) -0.013(4) 0.016(5) -0.025(5)
C3N3 0.072(8) 0.049(5) 0.047(5) 0.007(4) 0.012(5) -0.020(5)
C3N4 0.063(7) 0.047(5) 0.042(5) 0.000(4) -0.002(4) -0.018(5)
C3N5 0.050(6) 0.031(4) 0.035(4) 0.002(3) 0.005(4) 0.002(4)
C3N6 0.031(5) 0.031(4) 0.042(4) -0.008(3) 0.006(3) -0.003(3)
N4N1 0.031(4) 0.028(3) 0.050(4) -0.010(3) -0.001(3) -0.006(3)
C4N2 0.045(6) 0.033(4) 0.055(5) 0.000(4) -0.008(4) -0.008(4)
C4N3 0.056(7) 0.043(5) 0.047(5) 0.007(4) -0.002(4) -0.006(4)
C4N4 0.042(6) 0.039(5) 0.048(5) -0.002(4) -0.001(4) -0.010(4)
C4N5 0.052(6) 0.024(4) 0.040(4) -0.002(3) 0.011(4) -0.002(4)
C4N6 0.043(5) 0.021(3) 0.041(4) -0.002(3) 0.004(4) -0.001(3)
N1R1 0.046(5) 0.042(4) 0.041(4) -0.006(3) 0.007(3) -0.012(3)
C1R2 0.058(7) 0.050(5) 0.048(5) -0.010(4) 0.006(5) -0.025(5)
C1R3 0.063(7) 0.050(5) 0.050(5) -0.002(4) -0.006(5) -0.012(5)
C1R4 0.049(6) 0.046(5) 0.036(4) -0.004(4) 0.000(4) -0.005(4)
C1R5 0.048(6) 0.045(5) 0.045(5) 0.004(4) -0.002(4) -0.010(4)
C1R6 0.050(7) 0.044(5) 0.056(5) -0.010(4) -0.001(4) -0.003(4)
C4B 0.041(6) 0.046(5) 0.055(5) -0.004(4) -0.002(4) -0.009(4)
O1B 0.065(6) 0.136(8) 0.048(4) 0.030(4) -0.022(4) -0.028(5)
O2B 0.043(5) 0.086(5) 0.065(4) 0.004(4) -0.006(3) -0.022(4)
Pt3 0.0526(2) 0.03415(18) 0.04039(18) 0.00605(13) -0.00228(15) 0.00142(15)
C1C 0.083(9) 0.038(5) 0.061(6) -0.001(4) -0.011(5) -0.013(5)
C2C 0.062(7) 0.056(6) 0.049(5) 0.027(4) 0.010(5) 0.014(5)
C3C 0.045(7) 0.054(6) 0.076(7) 0.009(5) -0.003(5) 0.000(5)
C1B1 0.036(6) 0.056(6) 0.055(5) 0.001(4) -0.003(4) 0.013(4)
C1B2 0.039(6) 0.044(5) 0.049(5) -0.003(4) -0.002(4) 0.008(4)
C1B3 0.038(6) 0.042(5) 0.059(5) -0.003(4) -0.009(4) 0.012(4)
C1B4 0.059(8) 0.050(6) 0.090(8) -0.009(6) -0.007(6) 0.010(5)
C1B5 0.093(10) 0.087(9) 0.063(7) -0.014(6) -0.008(6) 0.051(8)
C1B6 0.049(7) 0.081(8) 0.048(5) 0.003(5) 0.003(4) 0.023(6)
N5N1 0.042(4) 0.030(3) 0.036(3) -0.003(3) 0.005(3) 0.006(3)
C5N2 0.054(6) 0.047(5) 0.034(4) 0.001(4) -0.007(4) 0.008(4)
C5N3 0.054(7) 0.065(6) 0.032(4) -0.009(4) -0.006(4) -0.008(5)
C5N4 0.051(6) 0.049(5) 0.045(5) -0.008(4) -0.006(4) 0.002(4)
C5N5 0.058(7) 0.042(5) 0.040(4) -0.002(4) -0.001(4) 0.002(4)
C5N6 0.040(5) 0.038(4) 0.033(4) -0.004(3) -0.001(3) 0.002(4)
N6N1 0.046(5) 0.039(4) 0.033(3) 0.000(3) -0.002(3) 0.002(3)
C6N2 0.067(7) 0.038(5) 0.047(5) -0.008(4) -0.008(5) 0.005(5)
C6N3 0.087(9) 0.050(5) 0.034(4) -0.008(4) -0.002(5) 0.011(5)
C6N4 0.056(6) 0.039(5) 0.039(4) 0.001(3) 0.006(4) 0.007(4)
C6N5 0.058(7) 0.039(5) 0.038(4) 0.003(3) -0.005(4) -0.001(4)
C6N6 0.050(6) 0.040(5) 0.036(4) 0.001(3) 0.001(4) 0.001(4)
N1S1 0.068(6) 0.035(4) 0.039(4) 0.006(3) 0.001(4) 0.010(4)
C1S2 0.062(7) 0.039(5) 0.038(4) -0.008(3) 0.009(4) -0.002(5)
C1S3 0.091(9) 0.039(5) 0.050(5) 0.000(4) 0.020(5) 0.004(5)
C1S4 0.055(7) 0.035(5) 0.058(5) 0.004(4) 0.012(5) 0.003(4)
C1S5 0.060(7) 0.050(5) 0.051(5) -0.002(4) -0.001(5) 0.013(5)
C1S6 0.077(8) 0.050(5) 0.035(4) 0.001(4) -0.003(4) 0.019(5)
C4C 0.061(8) 0.034(5) 0.124(11) 0.020(6) 0.014(8) -0.003(5)
O1C 0.071(6) 0.057(5) 0.139(8) -0.018(5) 0.050(6) 0.004(4)
O2C 0.066(6) 0.055(5) 0.120(7) 0.015(5) 0.005(5) 0.013(4)
Pt4 0.0697(3) 0.03650(19) 0.0527(2) 0.01049(15) -0.00497(19) 0.00726(17)
C1D 0.122(13) 0.081(9) 0.071(8) 0.037(6) 0.021(8) 0.014(8)
C2D 0.085(9) 0.031(5) 0.074(7) 0.003(4) -0.005(6) 0.005(5)
C3D 0.069(8) 0.050(6) 0.071(7) 0.021(5) -0.003(6) 0.001(5)
N7N1 0.089(7) 0.041(4) 0.048(4) 0.009(3) 0.007(4) 0.004(4)
C7N2 0.109(11) 0.056(6) 0.058(6) 0.002(5) 0.025(6) 0.009(7)
C7N3 0.101(10) 0.063(7) 0.055(6) -0.004(5) 0.014(6) 0.006(7)
C7N4 0.059(7) 0.050(5) 0.060(6) -0.012(4) 0.004(5) 0.006(5)
C7N5 0.060(7) 0.038(5) 0.051(5) -0.006(4) -0.010(4) 0.002(4)
C7N6 0.055(7) 0.044(5) 0.049(5) -0.004(4) -0.009(4) 0.009(4)
N8N1 0.048(5) 0.034(4) 0.050(4) 0.000(3) -0.003(3) 0.001(3)
C8N2 0.060(7) 0.031(4) 0.072(6) -0.007(4) -0.002(5) 0.005(4)
C8N3 0.060(7) 0.043(5) 0.051(5) -0.013(4) 0.004(5) 0.000(5)
C8N4 0.043(6) 0.048(5) 0.051(5) -0.004(4) -0.007(4) 0.005(4)
C8N5 0.042(6) 0.038(5) 0.051(5) -0.002(4) -0.003(4) -0.006(4)
C8N6 0.040(6) 0.039(5) 0.050(5) 0.002(4) -0.007(4) 0.008(4)
N1T1 0.087(8) 0.046(5) 0.064(5) 0.001(4) -0.022(5) 0.014(5)
C1T2 0.118(13) 0.067(8) 0.081(9) 0.001(6) -0.023(8) 0.013(8)
C1T3 0.18(2) 0.158(17) 0.101(12) -0.048(11) -0.082(13) 0.095(16)
C1T4 0.127(17) 0.120(14) 0.122(14) -0.005(11) -0.083(13) -0.031(12)
C1T5 0.083(12) 0.041(7) 0.25(2) 0.002(9) -0.042(13) 0.014(7)
C1T6 0.103(12) 0.041(6) 0.111(10) -0.002(6) -0.042(9) 0.021(7)
C4D 0.31(5) 0.17(2) 0.21(3) -0.04(2) -0.19(3) 0.02(3)
O1D 0.166(17) 0.53(4) 0.128(13) -0.025(18) -0.051(11) 0.15(2)
O2D 0.095(11) 0.074(8) 0.50(4) 0.000(14) -0.019(16) 0.015(8)
P10 0.274(13) 0.187(8) 0.195(8) 0.023(7) -0.072(8) 0.058(8)
F10 0.40(3) 0.32(2) 0.143(12) 0.045(14) 0.029(15) -0.03(2)
F11 0.44(3) 0.151(13) 0.29(2) 0.015(14) 0.08(2) 0.051(17)
F12 0.56(3) 0.69(3) 0.56(5) 0.37(4) -0.33(3) -0.532
F13 0.23(2) 0.207(18) 0.41(3) -0.042(19) -0.04(2) 0.046(16)
F14 0.154(18) 0.39(4) 0.62(5) -0.11(3) -0.02(2) -0.07(2)
F15 0.46(3) 0.213(16) 0.32(2) 0.100(16) -0.27(2) -0.084(19)
P20 0.137(5) 0.200(6) 0.068(2) 0.037(3) -0.015(3) -0.068(4)
F20 0.130(13) 0.35(2) 0.30(2) 0.122(19) -0.066(13) -0.038(14)
F21 0.41(3) 0.211(14) 0.087(7) 0.020(8) 0.065(11) -0.108(15)
F22 0.205(13) 0.164(10) 0.120(8) -0.003(7) 0.049(8) -0.029(9)
F23 0.232(16) 0.301(19) 0.116(9) -0.045(10) -0.029(9) -0.092(15)
F24 0.181(11) 0.217(11) 0.084(6) 0.079(7) 0.020(6) 0.000(9)
F25 0.174(14) 0.40(3) 0.258(17) 0.226(19) -0.106(13) -0.096(16)
P30 0.0346(14) 0.0464(13) 0.0498(12) 0.0007(10) -0.0007(10) 0.0014(10)
O30 0.037(4) 0.058(4) 0.081(5) 0.010(3) 0.004(3) -0.009(3)
O31 0.038(5) 0.047(4) 0.146(7) 0.000(4) -0.003(4) 0.000(3)
F30 0.054(4) 0.110(5) 0.079(4) 0.013(4) -0.020(3) 0.001(4)
F31 0.085(5) 0.099(5) 0.082(4) -0.018(4) 0.041(4) -0.018(4)
P40 0.052(2) 0.0681(19) 0.106(2) -0.0131(18) -0.0134(18) -0.0109(16)
O40 0.096(8) 0.102(7) 0.150(9) -0.051(7) -0.016(7) 0.005(6)
O41 0.056(8) 0.233(17) 0.73(4) -0.32(2) -0.094(16) 0.035(10)
F40 0.229(16) 0.178(12) 0.270(17) 0.034(11) -0.045(13) 0.104(12)
F41 0.42(3) 0.149(12) 0.242(16) 0.057(10) 0.176(17) -0.018(14)

loop_
_atom_type_symbol
_atom_type_description
_atom_type_scat_dispersion_real
_atom_type_scat_dispersion_imag
_atom_type_scat_source
C C 0.0033 0.0016 'International Tables Vol C Tables 4.2.6.8 and 6.1.1.4'
H H 0.0000 0.0000 'International Tables Vol C Tables 4.2.6.8 and 6.1.1.4'
N N 0.0061 0.0033 'International Tables Vol C Tables 4.2.6.8 and 6.1.1.4'
O O 0.0106 0.0060 'International Tables Vol C Tables 4.2.6.8 and 6.1.1.4'
F F 0.0171 0.0103 'International Tables Vol C Tables 4.2.6.8 and 6.1.1.4'
P P 0.1023 0.0942 'International Tables Vol C Tables 4.2.6.8 and 6.1.1.4'
Pt Pt -1.7033 8.3905 'International Tables Vol C Tables 4.2.6.8 and 6.1.1.4'

loop_
_geom_angle_atom_site_label_1
_geom_angle_atom_site_label_2
_geom_angle_atom_site_label_3
_geom_angle
C1A Pt1 C2A 85.2(4)
C1A Pt1 C3A 85.5(4)
C2A Pt1 C3A 88.3(4)
C1A Pt1 N2N1 176.3(4)
C2A Pt1 N2N1 98.2(4)
C3A Pt1 N2N1 96.1(3)
C1A Pt1 N1N1 100.5(4)
C2A Pt1 N1N1 173.9(4)
C3A Pt1 N1N1 89.9(3)
N2N1 Pt1 N1N1 76.2(3)
C1A Pt1 N1Q1 90.6(4)
C2A Pt1 N1Q1 93.1(4)
C3A Pt1 N1Q1 175.7(3)
N2N1 Pt1 N1Q1 87.7(3)
N1N1 Pt1 N1Q1 89.0(3)
C1A1 C3A Pt1 113.8(7)
C1A6 C1A1 C1A2 119.3(10)
C1A6 C1A1 C3A 122.0(9)
C1A2 C1A1 C3A 118.6(9)
C1A1 C1A2 C1A3 120.1(9)
C1A4 C1A3 C1A2 119.4(10)
C1A4 C1A3 C3B 120.5(10)
C1A2 C1A3 C3B 120.0(10)
C1A3 C1A4 C1A5 120.8(11)
C1A6 C1A5 C1A4 118.4(11)
C1A1 C1A6 C1A5 121.8(11)
C1N2 N1N1 C1N6 117.6(7)
C1N2 N1N1 Pt1 126.6(6)
C1N6 N1N1 Pt1 115.6(5)
N1N1 C1N2 C1N3 125.6(9)
C1N2 C1N3 C1N4 117.2(9)
C1N3 C1N4 C1N5 118.6(8)
C1N3 C1N4 C5A 120.3(8)
C1N5 C1N4 C5A 121.1(8)
C1N6 C1N5 C1N4 119.7(8)
N1N1 C1N6 C1N5 121.3(7)
N1N1 C1N6 C2N6 116.1(7)
C1N5 C1N6 C2N6 122.6(7)
C7A C5A C6A 111.6(10)
C7A C5A C8A 106.2(9)
C6A C5A C8A 111.6(9)
C7A C5A C1N4 111.7(8)
C6A C5A C1N4 107.1(9)
C8A C5A C1N4 108.8(8)
C2N2 N2N1 C2N6 117.7(7)
C2N2 N2N1 Pt1 124.9(6)
C2N6 N2N1 Pt1 117.2(5)
N2N1 C2N2 C2N3 121.5(8)
C2N4 C2N3 C2N2 121.0(9)
C2N5 C2N4 C2N3 116.1(8)
C2N5 C2N4 C9A 123.7(9)
C2N3 C2N4 C9A 120.1(9)
C2N6 C2N5 C2N4 121.4(8)
N2N1 C2N6 C2N5 122.2(8)
N2N1 C2N6 C1N6 114.3(7)
C2N5 C2N6 C1N6 123.5(8)
C12A C9A C2N4 117.0(11)
C12A C9A C10A 111.5(13)
C2N4 C9A C10A 105.3(12)
C12A C9A C11A 105.0(12)
C2N4 C9A C11A 110.1(10)
C10A C9A C11A 107.8(12)
C1Q2 N1Q1 C1Q6 117.0(9)
C1Q2 N1Q1 Pt1 121.9(7)
C1Q6 N1Q1 Pt1 121.1(6)
N1Q1 C1Q2 C1Q3 123.9(10)
C1Q4 C1Q3 C1Q2 119.3(9)
C1Q3 C1Q4 C1Q5 117.5(9)
C1Q3 C1Q4 C4A 120.6(8)
C1Q5 C1Q4 C4A 121.9(9)
C1Q6 C1Q5 C1Q4 119.3(9)
N1Q1 C1Q6 C1Q5 122.9(9)
O1A C4A O2A 125.0(9)
O1A C4A C1Q4 121.4(9)
O2A C4A C1Q4 113.7(8)
C2B Pt2 C1B 85.1(5)
C2B Pt2 C3B 88.4(5)
C1B Pt2 C3B 87.8(4)
C2B Pt2 N4N1 175.3(4)
C1B Pt2 N4N1 99.3(4)
C3B Pt2 N4N1 93.3(4)
C2B Pt2 N3N1 99.2(4)
C1B Pt2 N3N1 174.6(4)
C3B Pt2 N3N1 88.9(4)
N4N1 Pt2 N3N1 76.5(3)
C2B Pt2 N1R1 91.0(4)
C1B Pt2 N1R1 92.4(4)
C3B Pt2 N1R1 179.4(4)
N4N1 Pt2 N1R1 87.2(3)
N3N1 Pt2 N1R1 90.9(3)
C1A3 C3B Pt2 115.3(7)
C3N2 N3N1 C3N6 117.6(7)
C3N2 N3N1 Pt2 126.7(6)
C3N6 N3N1 Pt2 115.1(5)
N3N1 C3N2 C3N3 124.0(8)
C3N2 C3N3 C3N4 119.6(8)
C3N3 C3N4 C3N5 117.1(8)
C3N3 C3N4 C5B 119.6(8)
C3N5 C3N4 C5B 123.2(8)
C3N6 C3N5 C3N4 121.0(8)
C3N5 C3N6 N3N1 120.6(7)
C3N5 C3N6 C4N6 123.8(7)
N3N1 C3N6 C4N6 115.6(7)
C3N4 C5B C8B 110.3(9)
C3N4 C5B C7B 116.2(9)
C8B C5B C7B 110.2(10)
C3N4 C5B C6B 109.8(10)
C8B C5B C6B 105.0(10)
C7B C5B C6B 104.6(10)
C4N2 N4N1 C4N6 118.5(7)
C4N2 N4N1 Pt2 126.0(6)
C4N6 N4N1 Pt2 115.5(5)
N4N1 C4N2 C4N3 123.7(8)
C4N4 C4N3 C4N2 119.3(8)
C4N3 C4N4 C4N5 117.1(8)
C4N3 C4N4 C9B 122.1(8)
C4N5 C4N4 C9B 120.8(8)
C4N6 C4N5 C4N4 120.6(7)
N4N1 C4N6 C4N5 120.8(7)
N4N1 C4N6 C3N6 116.7(7)
C4N5 C4N6 C3N6 122.5(6)
C12B C9B C10B 105.3(14)
C12B C9B C11B 109.5(12)
C10B C9B C11B 110.5(13)
C12B C9B C4N4 113.2(11)
C10B C9B C4N4 108.8(11)
C11B C9B C4N4 109.5(10)
C1R6 N1R1 C1R2 117.3(8)
C1R6 N1R1 Pt2 120.1(6)
C1R2 N1R1 Pt2 122.7(6)
N1R1 C1R2 C1R3 123.4(9)
C1R2 C1R3 C1R4 120.3(9)
C1R3 C1R4 C1R5 116.0(9)
C1R3 C1R4 C4B 121.9(8)
C1R5 C1R4 C4B 122.1(8)
C1R6 C1R5 C1R4 119.6(9)
N1R1 C1R6 C1R5 123.4(9)
O1B C4B O2B 124.7(9)
O1B C4B C1R4 124.0(9)
O2B C4B C1R4 111.3(8)
C1C Pt3 C2C 84.8(4)
C1C Pt3 C3C 85.9(4)
C2C Pt3 C3C 86.7(4)
C1C Pt3 N6N1 100.5(3)
C2C Pt3 N6N1 174.2(3)
C3C Pt3 N6N1 91.2(4)
C1C Pt3 N1S1 91.3(4)
C2C Pt3 N1S1 92.1(3)
C3C Pt3 N1S1 177.0(3)
N6N1 Pt3 N1S1 90.2(3)
C1C Pt3 N5N1 177.0(3)
C2C Pt3 N5N1 98.1(3)
C3C Pt3 N5N1 94.0(3)
N6N1 Pt3 N5N1 76.6(2)
N1S1 Pt3 N5N1 88.8(3)
C1B1 C3C Pt3 114.2(7)
C1B6 C1B1 C1B2 118.3(9)
C1B6 C1B1 C3C 120.1(9)
C1B2 C1B1 C3C 121.6(9)
C1B1 C1B2 C1B3 122.2(8)
C1B4 C1B3 C1B2 118.4(9)
C1B4 C1B3 C3D 120.9(9)
C1B2 C1B3 C3D 120.7(9)
C1B3 C1B4 C1B5 120.9(10)
C1B6 C1B5 C1B4 119.8(10)
C1B1 C1B6 C1B5 120.4(10)
C5N2 N5N1 C5N6 118.7(7)
C5N2 N5N1 Pt3 126.1(6)
C5N6 N5N1 Pt3 115.2(5)
N5N1 C5N2 C5N3 122.2(8)
C5N4 C5N3 C5N2 121.2(8)
C5N3 C5N4 C5N5 114.6(8)
C5N3 C5N4 C5C 122.3(8)
C5N5 C5N4 C5C 123.1(9)
C5N6 C5N5 C5N4 121.8(8)
N5N1 C5N6 C5N5 121.4(7)
N5N1 C5N6 C6N6 115.5(7)
C5N5 C5N6 C6N6 123.1(7)
C8C C5C C5N4 116.6(12)
C8C C5C C6C 114.3(14)
C5N4 C5C C6C 111.5(11)
C8C C5C C7C 101.7(13)
C5N4 C5C C7C 108.4(10)
C6C C5C C7C 102.6(12)
C6N2 N6N1 C6N6 117.6(7)
C6N2 N6N1 Pt3 126.7(6)
C6N6 N6N1 Pt3 115.4(5)
N6N1 C6N2 C6N3 123.2(9)
C6N2 C6N3 C6N4 120.8(8)
C6N3 C6N4 C6N5 116.6(8)
C6N3 C6N4 C9C 122.2(8)
C6N5 C6N4 C9C 121.2(8)
C6N6 C6N5 C6N4 120.4(8)
N6N1 C6N6 C6N5 121.5(7)
N6N1 C6N6 C5N6 116.4(7)
C6N5 C6N6 C5N6 122.1(8)
C12C C9C C10C 115.1(12)
C12C C9C C11C 102.5(11)
C10C C9C C11C 108.1(12)
C12C C9C C6N4 113.1(9)
C10C C9C C6N4 111.1(11)
C11C C9C C6N4 105.9(10)
C1S2 N1S1 C1S6 115.1(9)
C1S2 N1S1 Pt3 123.3(7)
C1S6 N1S1 Pt3 121.5(6)
N1S1 C1S2 C1S3 125.2(9)
C1S2 C1S3 C1S4 118.9(9)
C1S5 C1S4 C1S3 117.4(10)
C1S5 C1S4 C4C 122.1(10)
C1S3 C1S4 C4C 120.5(10)
C1S6 C1S5 C1S4 118.7(9)
C1S5 C1S6 N1S1 124.5(9)
O1C C4C O2C 123.6(13)
O1C C4C C1S4 123.2(13)
O2C C4C C1S4 113.2(12)
C3D Pt4 C2D 89.0(5)
C3D Pt4 C1D 86.4(5)
C2D Pt4 C1D 86.0(5)
C3D Pt4 N8N1 93.7(4)
C2D Pt4 N8N1 99.2(4)
C1D Pt4 N8N1 174.8(4)
C3D Pt4 N7N1 89.2(4)
C2D Pt4 N7N1 175.8(3)
C1D Pt4 N7N1 97.7(4)
N8N1 Pt4 N7N1 77.1(3)
C3D Pt4 N1T1 177.0(4)
C2D Pt4 N1T1 90.4(4)
C1D Pt4 N1T1 90.6(5)
N8N1 Pt4 N1T1 89.3(3)
N7N1 Pt4 N1T1 91.7(3)
C1B3 C3D Pt4 115.3(8)
C7N2 N7N1 C7N6 118.4(9)
C7N2 N7N1 Pt4 126.6(7)
C7N6 N7N1 Pt4 114.8(6)
N7N1 C7N2 C7N3 123.8(10)
C7N2 C7N3 C7N4 121.0(10)
C7N5 C7N4 C7N3 114.5(9)
C7N5 C7N4 C5D 121.2(9)
C7N3 C7N4 C5D 124.3(9)
C7N6 C7N5 C7N4 122.4(10)
C7N5 C7N6 N7N1 119.8(9)
C7N5 C7N6 C8N6 124.3(9)
N7N1 C7N6 C8N6 115.6(8)
C7N4 C5D C8D 108.5(10)
C7N4 C5D C6D 112.6(10)
C8D C5D C6D 111.5(10)
C7N4 C5D C7D 108.5(9)
C8D C5D C7D 110.0(10)
C6D C5D C7D 105.7(10)
C8N2 N8N1 C8N6 117.8(8)
C8N2 N8N1 Pt4 126.8(6)
C8N6 N8N1 Pt4 115.4(6)
N8N1 C8N2 C8N3 123.5(8)
C8N2 C8N3 C8N4 120.8(8)
C8N5 C8N4 C8N3 115.6(9)
C8N5 C8N4 C9D 123.2(9)
C8N3 C8N4 C9D 121.1(8)
C8N4 C8N5 C8N6 121.6(8)
N8N1 C8N6 C8N5 120.6(8)
N8N1 C8N6 C7N6 117.0(8)
C8N5 C8N6 C7N6 122.3(8)
C8N4 C9D C10D 115.0(10)
C8N4 C9D C11D 111.1(13)
C10D C9D C11D 109.1(14)
C8N4 C9D C12D 108.5(11)
C10D C9D C12D 106.9(11)
C11D C9D C12D 105.7(14)
C1T2 N1T1 C1T6 121.3(12)
C1T2 N1T1 Pt4 119.4(10)
C1T6 N1T1 Pt4 119.2(8)
N1T1 C1T2 C1T3 121.5(15)
C1T4 C1T3 C1T2 119.9(15)
C1T3 C1T4 C1T5 119.1(15)
C1T3 C1T4 C4D 123.9(17)
C1T5 C1T4 C4D 116.9(18)
C1T6 C1T5 C1T4 115.8(17)
N1T1 C1T6 C1T5 122.1(14)
O1D C4D O2D 127(2)
O1D C4D C1T4 120(2)
O2D C4D C1T4 112.9(18)
F10 P10 F13 90.4(6)
F10 P10 F15 179.7(10)
F13 P10 F15 89.8(7)
F10 P10 F14 91.0(7)
F13 P10 F14 90.4(7)
F15 P10 F14 89.2(7)
F10 P10 F12 91.2(7)
F13 P10 F12 91.2(7)
F15 P10 F12 88.6(7)
F14 P10 F12 177.4(8)
F10 P10 F11 89.4(7)
F13 P10 F11 179.4(9)
F15 P10 F11 90.4(6)
F14 P10 F11 90.1(7)
F12 P10 F11 88.3(7)
F20 P20 F24 93.6(6)
F20 P20 F21 92.8(7)
F24 P20 F21 90.9(5)
F20 P20 F22 92.1(6)
F24 P20 F22 173.4(7)
F21 P20 F22 92.2(5)
F20 P20 F25 174.0(7)
F24 P20 F25 89.5(6)
F21 P20 F25 92.3(6)
F22 P20 F25 84.6(7)
F20 P20 F23 89.1(6)
F24 P20 F23 89.3(5)
F21 P20 F23 178.1(8)
F22 P20 F23 87.4(5)
F25 P20 F23 85.8(6)
O31 P30 O30 123.2(4)
O31 P30 F31 109.9(5)
O30 P30 F31 108.0(4)
O31 P30 F30 107.7(5)
O30 P30 F30 108.1(4)
F31 P30 F30 96.8(4)
O41 P40 O40 118.3(8)
O41 P40 F40 106.4(11)
O40 P40 F40 111.3(8)
O41 P40 F41 122.5(14)
O40 P40 F41 107.1(8)
F40 P40 F41 86.5(10)
O100 C101 C100 132(2)
O100 C101 C102 115.8(18)
C100 C101 C102 112(2)
C604 C603 C602 104.6(15)
C601 C602 C603 104.3(16)
C600 C601 C602 111.9(19)
C303 C302 C301 109.5(15)
C302 C303 C304 111.9(16)
C302 C301 C300 102.1(15)

loop_
_geom_bond_atom_site_label_1
_geom_bond_atom_site_label_2
_geom_bond_distance
Pt1 C1A 2.054(9)
Pt1 C2A 2.063(9)
Pt1 C3A 2.071(9)
Pt1 N2N1 2.135(7)
Pt1 N1N1 2.147(7)
Pt1 N1Q1 2.191(8)
C3A C1A1 1.530(13)
C1A1 C1A6 1.355(14)
C1A1 C1A2 1.413(13)
C1A2 C1A3 1.418(13)
C1A3 C1A4 1.332(15)
C1A3 C3B 1.457(14)
C1A4 C1A5 1.452(17)
C1A5 C1A6 1.376(16)
N1N1 C1N2 1.323(11)
N1N1 C1N6 1.359(10)
C1N2 C1N3 1.376(13)
C1N3 C1N4 1.398(13)
C1N4 C1N5 1.398(12)
C1N4 C5A 1.551(13)
C1N5 C1N6 1.390(11)
C1N6 C2N6 1.488(11)
C5A C7A 1.501(15)
C5A C6A 1.534(17)
C5A C8A 1.545(15)
N2N1 C2N2 1.346(11)
N2N1 C2N6 1.354(10)
C2N2 C2N3 1.400(13)
C2N3 C2N4 1.381(13)
C2N4 C2N5 1.380(13)
C2N4 C9A 1.492(15)
C2N5 C2N6 1.375(12)
C9A C12A 1.444(18)
C9A C10A 1.56(2)
C9A C11A 1.630(19)
N1Q1 C1Q2 1.298(11)
N1Q1 C1Q6 1.367(12)
C1Q2 C1Q3 1.400(13)
C1Q3 C1Q4 1.378(13)
C1Q4 C1Q5 1.388(12)
C1Q4 C4A 1.480(13)
C1Q5 C1Q6 1.376(13)
C4A O1A 1.194(10)
C4A O2A 1.327(11)
Pt2 C2B 2.053(9)
Pt2 C1B 2.071(9)
Pt2 C3B 2.099(10)
Pt2 N4N1 2.159(6)
Pt2 N3N1 2.165(7)
Pt2 N1R1 2.180(8)
N3N1 C3N2 1.336(11)
N3N1 C3N6 1.358(10)
C3N2 C3N3 1.345(13)
C3N3 C3N4 1.366(13)
C3N4 C3N5 1.396(11)
C3N4 C5B 1.521(13)
C3N5 C3N6 1.356(11)
C3N6 C4N6 1.488(10)
C5B C8B 1.522(16)
C5B C7B 1.527(16)
C5B C6B 1.556(17)
N4N1 C4N2 1.322(11)
N4N1 C4N6 1.339(9)
C4N2 C4N3 1.381(13)
C4N3 C4N4 1.365(12)
C4N4 C4N5 1.401(11)
C4N4 C9B 1.509(12)
C4N5 C4N6 1.384(10)
C9B C12B 1.47(2)
C9B C10B 1.49(2)
C9B C11B 1.498(18)
N1R1 C1R6 1.326(11)
N1R1 C1R2 1.330(12)
C1R2 C1R3 1.358(14)
C1R3 C1R4 1.385(13)
C1R4 C1R5 1.403(12)
C1R4 C4B 1.479(13)
C1R5 C1R6 1.365(13)
C4B O1B 1.180(11)
C4B O2B 1.323(11)
Pt3 C1C 2.046(9)
Pt3 C2C 2.057(8)
Pt3 C3C 2.089(10)
Pt3 N6N1 2.151(6)
Pt3 N1S1 2.157(8)
Pt3 N5N1 2.160(7)
C3C C1B1 1.495(13)
C1B1 C1B6 1.372(13)
C1B1 C1B2 1.385(12)
C1B2 C1B3 1.395(12)
C1B3 C1B4 1.349(14)
C1B3 C3D 1.478(13)
C1B4 C1B5 1.395(16)
C1B5 C1B6 1.387(16)
N5N1 C5N2 1.315(10)
N5N1 C5N6 1.359(10)
C5N2 C5N3 1.396(13)
C5N3 C5N4 1.392(13)
C5N4 C5N5 1.408(12)
C5N4 C5C 1.507(14)
C5N5 C5N6 1.369(12)
C5N6 C6N6 1.485(11)
C5C C8C 1.44(2)
C5C C6C 1.53(2)
C5C C7C 1.565(19)
N6N1 C6N2 1.348(10)
N6N1 C6N6 1.350(11)
C6N2 C6N3 1.354(13)
C6N3 C6N4 1.371(13)
C6N4 C6N5 1.406(11)
C6N4 C9C 1.563(13)
C6N5 C6N6 1.379(11)
C9C C12C 1.438(15)
C9C C10C 1.474(19)
C9C C11C 1.559(19)
N1S1 C1S2 1.341(11)
N1S1 C1S6 1.369(12)
C1S2 C1S3 1.345(14)
C1S3 C1S4 1.414(14)
C1S4 C1S5 1.397(13)
C1S4 C4C 1.475(15)
C1S5 C1S6 1.359(14)
C4C O1C 1.195(15)
C4C O2C 1.305(15)
Pt4 C3D 2.044(11)
Pt4 C2D 2.054(9)
Pt4 C1D 2.071(11)
Pt4 N8N1 2.139(7)
Pt4 N7N1 2.154(8)
Pt4 N1T1 2.157(10)
N7N1 C7N2 1.286(12)
N7N1 C7N6 1.386(12)
C7N2 C7N3 1.374(15)
C7N3 C7N4 1.400(15)
C7N4 C7N5 1.391(13)
C7N4 C5D 1.510(14)
C7N5 C7N6 1.378(12)
C7N6 C8N6 1.457(12)
C5D C8D 1.517(17)
C5D C6D 1.548(17)
C5D C7D 1.600(17)
N8N1 C8N2 1.346(12)
N8N1 C8N6 1.364(11)
C8N2 C8N3 1.363(13)
C8N3 C8N4 1.406(12)
C8N4 C8N5 1.393(12)
C8N4 C9D 1.494(14)
C8N5 C8N6 1.404(12)
C9D C10D 1.495(16)
C9D C11D 1.51(3)
C9D C12D 1.564(19)
N1T1 C1T2 1.325(15)
N1T1 C1T6 1.355(17)
C1T2 C1T3 1.37(2)
C1T3 C1T4 1.37(3)
C1T4 C1T5 1.48(2)
C1T4 C4D 1.506(17)
C1T5 C1T6 1.385(18)
C4D O1D 1.241(16)
C4D O2D 1.315(18)
P10 F10 1.592(10)
P10 F13 1.594(11)
P10 F15 1.601(10)
P10 F14 1.610(11)
P10 F12 1.610(11)
P10 F11 1.615(11)
P20 F20 1.551(9)
P20 F24 1.574(7)
P20 F21 1.579(9)
P20 F22 1.589(8)
P20 F25 1.595(10)
P20 F23 1.650(10)
P30 O31 1.454(7)
P30 O30 1.460(7)
P30 F31 1.528(6)
P30 F30 1.537(6)
P40 O41 1.352(12)
P40 O40 1.427(10)
P40 F40 1.496(12)
P40 F41 1.513(14)
O100 C101 1.207(18)
C100 C101 1.31(2)
C101 C102 1.46(3)
C604 C603 1.544(18)
C603 C602 1.581(19)
C602 C601 1.553(19)
C601 C600 1.514(19)
C304 C303 1.521(16)
C302 C303 1.458(17)
C302 C301 1.581(17)
C301 C300 1.587(18)
